data_4074790
loop_
_publ_author_name
'Scolaro, Claudine'
'Geldbach, Tilmann J.'
'Rochat, S\'ebastien'
'Dorcier, Antoine'
'Gossens, Christian'
'Bergamo, Alberta'
'Cocchietto, Moreno'
'Tavernelli, Ivano'
'Sava, Gianni'
'Rothlisberger, Ursula'
'Dyson, Paul J.'

_publ_section_title
;
 Influence of Hydrogen-Bonding Substituents on the Cytotoxicity of RAPTA
 Compounds
;
_journal_issue 3
_journal_name_full Organometallics
_journal_page_first 756
_journal_paper_doi 10.1021/om0508841
_journal_volume 25
_journal_year 2006
_chemical_formula_sum 'C14 H25 B Cl F4 N4 O P Ru'
_chemical_formula_weight 519.68
_chemical_name_systematic
; 
 ? 
;
_space_group_IT_number 14
_symmetry_cell_setting monoclinic
_symmetry_space_group_name_Hall '-P 2yn'
_symmetry_space_group_name_H-M 'P 1 21/n 1'
_atom_sites_solution_hydrogens geom
_atom_sites_solution_primary direct
_atom_sites_solution_secondary difmap
_audit_creation_method SHELXL-97
_cell_angle_alpha 90.00
_cell_angle_beta 103.432(8)
_cell_angle_gamma 90.00
_cell_formula_units_Z 4
_cell_length_a 11.1961(10)
_cell_length_b 14.3501(13)
_cell_length_c 12.3751(11)
_cell_measurement_reflns_used 5306
_cell_measurement_temperature 140(2)
_cell_measurement_theta_max 28.34235
_cell_measurement_theta_min 2.2152
_cell_volume 1933.9(3)
_computing_cell_refinement 'Oxford Diffraction CrysAlis RED'
_computing_data_collection 'Oxford Diffraction CrysAlis CCD'
_computing_data_reduction 'Oxford Diffraction CrysAlis RED'
_computing_molecular_graphics 'Bruker SHELXTL'
_computing_publication_material 'Bruker SHELXTL'
_computing_structure_refinement 'SHELXL-97 (Sheldrick, 1997)'
_computing_structure_solution 'SHELXS-97 (Sheldrick, 1990)'
_diffrn_ambient_temperature 140(2)
_diffrn_measured_fraction_theta_full 0.962
_diffrn_measured_fraction_theta_max 0.962
_diffrn_measurement_device_type 'Oxford Diffraction KM4/Sapphire CCD'
_diffrn_measurement_method 'phi and omega scans'
_diffrn_radiation_monochromator graphite
_diffrn_radiation_source 'fine-focus sealed tube'
_diffrn_radiation_type MoK\a
_diffrn_radiation_wavelength 0.71073
_diffrn_reflns_av_R_equivalents 0.0696
_diffrn_reflns_av_sigmaI/netI 0.0517
_diffrn_reflns_limit_h_max 11
_diffrn_reflns_limit_h_min -13
_diffrn_reflns_limit_k_max 17
_diffrn_reflns_limit_k_min -17
_diffrn_reflns_limit_l_max 14
_diffrn_reflns_limit_l_min -14
_diffrn_reflns_number 11045
_diffrn_reflns_theta_full 25.03
_diffrn_reflns_theta_max 25.03
_diffrn_reflns_theta_min 3.14
_exptl_absorpt_coefficient_mu 1.081
_exptl_absorpt_correction_type none
_exptl_crystal_colour yellow
_exptl_crystal_density_diffrn 1.785
_exptl_crystal_density_method 'not measured'
_exptl_crystal_description prismatic
_exptl_crystal_F_000 1048
_exptl_crystal_size_max 0.14
_exptl_crystal_size_mid 0.12
_exptl_crystal_size_min 0.11
_refine_diff_density_max 1.631
_refine_diff_density_min -1.026
_refine_diff_density_rms 0.123
_refine_ls_extinction_method none
_refine_ls_goodness_of_fit_ref 1.204
_refine_ls_hydrogen_treatment mixed
_refine_ls_matrix_type full
_refine_ls_number_parameters 252
_refine_ls_number_reflns 3288
_refine_ls_number_restraints 3
_refine_ls_restrained_S_all 1.204
_refine_ls_R_factor_all 0.0601
_refine_ls_R_factor_gt 0.0484
_refine_ls_shift/su_max 0.000
_refine_ls_shift/su_mean 0.000
_refine_ls_structure_factor_coef Fsqd
_refine_ls_weighting_details 'calc w=1/[\s^2^(Fo^2^)+(0.0371P)^2^+8.2450P] where P=(Fo^2^+2Fc^2^)/3'
_refine_ls_weighting_scheme calc
_refine_ls_wR_factor_gt 0.1150
_refine_ls_wR_factor_ref 0.1191
_reflns_number_gt 2778
_reflns_number_total 3288
_reflns_threshold_expression >2sigma(I)
_cod_data_source_file om0508841si20051014_100746.cif
_cod_data_source_block pd259
_cod_depositor_comments
;
The following automatic conversions were performed:

'_symmetry_cell_setting' value 'Monoclinic' changed to 'monoclinic'
according to /home/saulius/struct/CIF-dictionaries/cif_core.dic
dictionary named 'cif_core.dic' version 2.4.1 from 2010-06-29.

Automatic conversion script
Id: cif_fix_values 1715 2011-07-08 13:25:40Z adriana 
;
_cod_original_sg_symbol_H-M P2(1)/n
_cod_database_code 4074790

loop_
_symmetry_equiv_pos_as_xyz
'x, y, z'
'-x+1/2, y+1/2, -z+1/2'
'-x, -y, -z'
'x-1/2, -y-1/2, z-1/2'

loop_
_atom_site_label
_atom_site_type_symbol
_atom_site_fract_x
_atom_site_fract_y
_atom_site_fract_z
_atom_site_U_iso_or_equiv
_atom_site_adp_type
_atom_site_occupancy
_atom_site_symmetry_multiplicity
_atom_site_calc_flag
_atom_site_refinement_flags
Ru1 Ru 0.68395(4) 0.83660(3) 0.52696(4) 0.01447(16) Uani 1 1 d .
Cl1 Cl 0.55815(15) 0.85736(10) 0.34139(11) 0.0245(4) Uani 1 1 d .
P1 P 0.71427(14) 0.68712(9) 0.46616(11) 0.0125(3) Uani 1 1 d .
N3 N 0.6136(4) 0.5182(3) 0.3806(4) 0.0168(10) Uani 1 1 d .
C6 C 0.8005(6) 0.8394(4) 0.6958(5) 0.0229(13) Uani 1 1 d .
H6 H 0.8134 0.7942 0.7535 0.027 Uiso 1 1 calc R
N2 N 0.8228(4) 0.5145(3) 0.5039(4) 0.0171(10) Uani 1 1 d .
F4 F 0.7491(4) 0.7368(3) 0.9507(3) 0.0395(10) Uani 1 1 d .
N4 N 0.7917(4) 0.5778(3) 0.3136(4) 0.0163(10) Uani 1 1 d .
F2 F 0.6668(4) 0.6649(3) 1.0804(3) 0.0412(11) Uani 1 1 d .
F3 F 0.5604(4) 0.6691(3) 0.9006(3) 0.0437(11) Uani 1 1 d .
F1 F 0.5851(4) 0.8001(2) 1.0048(4) 0.0423(11) Uani 1 1 d .
N1 N 0.5193(5) 0.7943(3) 0.5706(4) 0.0191(11) Uani 1 1 d .
H41 H 0.4572 0.7889 0.5075 0.023 Uiso 1 1 calc R
H40 H 0.5306 0.7369 0.6047 0.023 Uiso 1 1 calc R
C10 C 0.7800(5) 0.6767(3) 0.3432(4) 0.0144(12) Uani 1 1 d .
H10A H 0.7266 0.7096 0.2797 0.017 Uiso 1 1 calc R
H10B H 0.8620 0.7066 0.3588 0.017 Uiso 1 1 calc R
C1 C 0.7040(6) 0.9058(4) 0.6851(5) 0.0228(14) Uani 1 1 d .
C9 C 0.8151(5) 0.6047(4) 0.5597(5) 0.0161(12) Uani 1 1 d .
H9A H 0.8984 0.6319 0.5837 0.019 Uiso 1 1 calc R
H9B H 0.7828 0.5944 0.6267 0.019 Uiso 1 1 calc R
C5 C 0.8775(6) 0.8418(4) 0.6189(6) 0.0280(15) Uani 1 1 d .
H5 H 0.9405 0.7965 0.6241 0.034 Uiso 1 1 calc R
C14 C 0.8734(6) 0.5263(4) 0.4039(5) 0.0197(13) Uani 1 1 d .
H14A H 0.9528 0.5595 0.4254 0.024 Uiso 1 1 calc R
H14B H 0.8895 0.4639 0.3761 0.024 Uiso 1 1 calc R
C2 C 0.6926(6) 0.9795(4) 0.6041(5) 0.0247(14) Uani 1 1 d .
H2 H 0.6341 1.0279 0.6014 0.030 Uiso 1 1 calc R
C12 C 0.7032(5) 0.4697(4) 0.4720(5) 0.0168(12) Uani 1 1 d .
H12A H 0.6676 0.4661 0.5380 0.020 Uiso 1 1 calc R
H12B H 0.7146 0.4051 0.4482 0.020 Uiso 1 1 calc R
C11 C 0.5788(5) 0.6106(4) 0.4193(5) 0.0150(12) Uani 1 1 d .
H11A H 0.5380 0.6012 0.4814 0.018 Uiso 1 1 calc R
H11B H 0.5195 0.6415 0.3580 0.018 Uiso 1 1 calc R
C13 C 0.6725(5) 0.5304(4) 0.2843(4) 0.0172(12) Uani 1 1 d .
H13A H 0.6837 0.4684 0.2532 0.021 Uiso 1 1 calc R
H13B H 0.6164 0.5667 0.2257 0.021 Uiso 1 1 calc R
C3 C 0.7707(6) 0.9784(4) 0.5280(5) 0.0266(14) Uani 1 1 d .
H3 H 0.7609 1.0246 0.4717 0.032 Uiso 1 1 calc R
C7 C 0.5967(6) 0.8886(4) 0.7384(5) 0.0277(15) Uani 1 1 d .
H7A H 0.5803 0.9451 0.7784 0.033 Uiso 1 1 calc R
H7B H 0.6164 0.8368 0.7924 0.033 Uiso 1 1 calc R
C4 C 0.8616(6) 0.9103(4) 0.5353(6) 0.0259(15) Uani 1 1 d .
H4 H 0.9127 0.9102 0.4838 0.031 Uiso 1 1 calc R
C8 C 0.4839(6) 0.8639(4) 0.6473(5) 0.0243(14) Uani 1 1 d .
H8A H 0.4192 0.8377 0.6809 0.029 Uiso 1 1 calc R
H8B H 0.4510 0.9207 0.6054 0.029 Uiso 1 1 calc R
B1 B 0.6427(7) 0.7184(5) 0.9854(6) 0.0250(16) Uani 1 1 d .
O1 O 0.5771(4) 0.6144(3) 0.6892(4) 0.0290(10) Uani 1 1 d D
H50 H 0.570(7) 0.637(5) 0.761(4) 0.06(3) Uiso 1 1 d D
H51 H 0.512(6) 0.569(5) 0.667(6) 0.08(3) Uiso 1 1 d D

loop_
_atom_site_aniso_label
_atom_site_aniso_U_11
_atom_site_aniso_U_22
_atom_site_aniso_U_33
_atom_site_aniso_U_23
_atom_site_aniso_U_13
_atom_site_aniso_U_12
Ru1 0.0161(3) 0.0106(2) 0.0171(2) -0.00126(17) 0.00472(18) 0.00117(18)
Cl1 0.0319(10) 0.0222(7) 0.0180(7) 0.0033(5) 0.0028(6) 0.0092(6)
P1 0.0132(8) 0.0098(6) 0.0150(7) -0.0004(5) 0.0041(6) 0.0009(5)
N3 0.020(3) 0.013(2) 0.018(2) -0.0035(18) 0.005(2) -0.0029(19)
C6 0.018(4) 0.025(3) 0.022(3) -0.003(2) -0.003(3) -0.001(3)
N2 0.016(3) 0.012(2) 0.023(3) 0.0026(18) 0.005(2) 0.0039(19)
F4 0.023(2) 0.048(2) 0.049(2) 0.008(2) 0.013(2) 0.0044(18)
N4 0.019(3) 0.011(2) 0.021(2) -0.0010(18) 0.009(2) 0.0012(19)
F2 0.061(3) 0.040(2) 0.0232(19) 0.0115(17) 0.0102(19) 0.017(2)
F3 0.049(3) 0.057(3) 0.026(2) -0.0138(18) 0.0110(19) -0.022(2)
F1 0.040(3) 0.0195(18) 0.071(3) 0.0008(19) 0.020(2) 0.0093(17)
N1 0.021(3) 0.017(2) 0.021(3) -0.0030(19) 0.007(2) 0.000(2)
C10 0.017(3) 0.010(3) 0.018(3) 0.000(2) 0.008(2) 0.001(2)
C1 0.031(4) 0.022(3) 0.015(3) -0.010(2) 0.003(3) -0.004(3)
C9 0.016(3) 0.013(3) 0.017(3) 0.003(2) 0.000(2) 0.005(2)
C5 0.016(4) 0.019(3) 0.048(4) -0.011(3) 0.004(3) -0.001(2)
C14 0.021(4) 0.017(3) 0.023(3) 0.003(2) 0.009(3) 0.006(2)
C2 0.032(4) 0.010(3) 0.036(4) -0.009(2) 0.017(3) -0.004(2)
C12 0.013(3) 0.014(3) 0.023(3) 0.003(2) 0.002(2) -0.003(2)
C11 0.012(3) 0.014(3) 0.018(3) 0.000(2) 0.003(2) 0.001(2)
C13 0.022(3) 0.015(3) 0.015(3) -0.002(2) 0.005(2) -0.001(2)
C3 0.028(4) 0.018(3) 0.037(4) -0.001(3) 0.014(3) -0.011(3)
C7 0.032(4) 0.031(3) 0.022(3) -0.007(3) 0.009(3) -0.002(3)
C4 0.019(4) 0.020(3) 0.043(4) -0.011(3) 0.014(3) -0.011(3)
C8 0.027(4) 0.022(3) 0.030(3) -0.001(2) 0.019(3) 0.005(3)
B1 0.028(5) 0.021(3) 0.029(4) 0.005(3) 0.012(3) 0.005(3)
O1 0.034(3) 0.028(2) 0.026(2) -0.0031(19) 0.010(2) -0.010(2)

loop_
_atom_type_symbol
_atom_type_description
_atom_type_scat_dispersion_real
_atom_type_scat_dispersion_imag
_atom_type_scat_source
C C 0.0033 0.0016 'International Tables Vol C Tables 4.2.6.8 and 6.1.1.4'
H H 0.0000 0.0000 'International Tables Vol C Tables 4.2.6.8 and 6.1.1.4'
B B 0.0013 0.0007 'International Tables Vol C Tables 4.2.6.8 and 6.1.1.4'
N N 0.0061 0.0033 'International Tables Vol C Tables 4.2.6.8 and 6.1.1.4'
F F 0.0171 0.0103 'International Tables Vol C Tables 4.2.6.8 and 6.1.1.4'
P P 0.1023 0.0942 'International Tables Vol C Tables 4.2.6.8 and 6.1.1.4'
Cl Cl 0.1484 0.1585 'International Tables Vol C Tables 4.2.6.8 and 6.1.1.4'
Ru Ru -1.2594 0.8363 'International Tables Vol C Tables 4.2.6.8 and 6.1.1.4'
O O 0.0106 0.0060 'International Tables Vol C Tables 4.2.6.8 and 6.1.1.4'

loop_
_geom_angle_atom_site_label_1
_geom_angle_atom_site_label_2
_geom_angle_atom_site_label_3
_geom_angle
N1 Ru1 C1 79.3(2)
N1 Ru1 C6 97.0(2)
C1 Ru1 C6 38.2(2)
N1 Ru1 C5 133.3(2)
C1 Ru1 C5 68.5(2)
C6 Ru1 C5 37.9(2)
N1 Ru1 C4 159.8(2)
C1 Ru1 C4 80.6(2)
C6 Ru1 C4 67.7(2)
C5 Ru1 C4 37.0(2)
N1 Ru1 C3 130.9(2)
C1 Ru1 C3 68.0(2)
C6 Ru1 C3 79.5(2)
C5 Ru1 C3 66.1(2)
C4 Ru1 C3 36.3(2)
N1 Ru1 C2 96.1(2)
C1 Ru1 C2 38.1(2)
C6 Ru1 C2 67.8(2)
C5 Ru1 C2 79.1(2)
C4 Ru1 C2 66.4(2)
C3 Ru1 C2 36.9(2)
N1 Ru1 P1 91.10(13)
C1 Ru1 P1 136.52(17)
C6 Ru1 P1 103.08(16)
C5 Ru1 P1 89.89(15)
C4 Ru1 P1 104.85(16)
C3 Ru1 P1 137.75(16)
C2 Ru1 P1 168.96(18)
N1 Ru1 Cl1 85.88(14)
C1 Ru1 Cl1 135.99(17)
C6 Ru1 Cl1 171.84(16)
C5 Ru1 Cl1 140.61(18)
C4 Ru1 Cl1 107.57(18)
C3 Ru1 Cl1 92.85(18)
C2 Ru1 Cl1 104.37(17)
P1 Ru1 Cl1 84.43(5)
C10 P1 C9 99.3(3)
C10 P1 C11 98.6(2)
C9 P1 C11 98.8(3)
C10 P1 Ru1 117.28(16)
C9 P1 Ru1 120.16(18)
C11 P1 Ru1 118.53(18)
C11 N3 C12 110.5(4)
C11 N3 C13 110.3(4)
C12 N3 C13 108.3(4)
C1 C6 C5 119.1(6)
C1 C6 Ru1 69.7(3)
C5 C6 Ru1 71.5(4)
C12 N2 C9 111.3(4)
C12 N2 C14 109.2(4)
C9 N2 C14 111.4(4)
C13 N4 C14 108.9(4)
C13 N4 C10 112.2(4)
C14 N4 C10 111.7(4)
C8 N1 Ru1 110.1(4)
N4 C10 P1 111.0(3)
C6 C1 C2 119.9(5)
C6 C1 C7 120.7(5)
C2 C1 C7 118.0(6)
C6 C1 Ru1 72.2(3)
C2 C1 Ru1 74.6(3)
C7 C1 Ru1 113.1(4)
N2 C9 P1 111.2(4)
C4 C5 C6 120.9(6)
C4 C5 Ru1 72.7(4)
C6 C5 Ru1 70.7(4)
N4 C14 N2 113.6(4)
C3 C2 C1 118.8(5)
C3 C2 Ru1 71.5(3)
C1 C2 Ru1 67.4(3)
N2 C12 N3 114.3(4)
N3 C11 P1 111.8(4)
N4 C13 N3 113.7(4)
C4 C3 C2 120.9(6)
C4 C3 Ru1 71.1(3)
C2 C3 Ru1 71.6(3)
C1 C7 C8 108.6(5)
C3 C4 C5 120.1(6)
C3 C4 Ru1 72.6(3)
C5 C4 Ru1 70.3(3)
N1 C8 C7 109.1(5)
F2 B1 F4 111.1(6)
F2 B1 F1 109.3(5)
F4 B1 F1 111.2(5)
F2 B1 F3 108.6(5)
F4 B1 F3 109.0(5)
F1 B1 F3 107.6(6)

loop_
_geom_bond_atom_site_label_1
_geom_bond_atom_site_label_2
_geom_bond_distance
Ru1 N1 2.127(5)
Ru1 C1 2.159(5)
Ru1 C6 2.192(6)
Ru1 C5 2.203(7)
Ru1 C4 2.234(6)
Ru1 C3 2.254(6)
Ru1 C2 2.254(5)
Ru1 P1 2.3241(13)
Ru1 Cl1 2.4173(15)
P1 C10 1.844(5)
P1 C9 1.846(5)
P1 C11 1.853(6)
N3 C11 1.493(6)
N3 C12 1.498(7)
N3 C13 1.500(7)
C6 C1 1.423(8)
C6 C5 1.426(9)
N2 C12 1.456(7)
N2 C9 1.479(7)
N2 C14 1.486(7)
F4 B1 1.383(8)
N4 C13 1.467(7)
N4 C14 1.469(7)
N4 C10 1.479(6)
F2 B1 1.377(8)
F3 B1 1.415(9)
F1 B1 1.386(8)
N1 C8 1.494(7)
C1 C2 1.443(8)
C1 C7 1.518(9)
C5 C4 1.408(9)
C2 C3 1.426(8)
C3 C4 1.399(9)
C7 C8 1.526(9)

loop_
_geom_torsion_atom_site_label_1
_geom_torsion_atom_site_label_2
_geom_torsion_atom_site_label_3
_geom_torsion_atom_site_label_4
_geom_torsion
N1 Ru1 P1 C10 143.4(3)
C1 Ru1 P1 C10 -141.0(3)
C6 Ru1 P1 C10 -119.1(3)
C5 Ru1 P1 C10 -83.3(3)
C4 Ru1 P1 C10 -49.1(3)
C3 Ru1 P1 C10 -30.4(3)
C2 Ru1 P1 C10 -85.7(8)
Cl1 Ru1 P1 C10 57.7(2)
N1 Ru1 P1 C9 -95.9(3)
C1 Ru1 P1 C9 -20.3(3)
C6 Ru1 P1 C9 1.6(3)
C5 Ru1 P1 C9 37.4(3)
C4 Ru1 P1 C9 71.6(3)
C3 Ru1 P1 C9 90.3(3)
C2 Ru1 P1 C9 35.0(8)
Cl1 Ru1 P1 C9 178.4(2)
N1 Ru1 P1 C11 25.3(2)
C1 Ru1 P1 C11 100.9(3)
C6 Ru1 P1 C11 122.8(3)
C5 Ru1 P1 C11 158.6(3)
C4 Ru1 P1 C11 -167.2(3)
C3 Ru1 P1 C11 -148.5(3)
C2 Ru1 P1 C11 156.2(8)
Cl1 Ru1 P1 C11 -60.4(2)
N1 Ru1 C6 C1 -62.7(4)
C5 Ru1 C6 C1 132.1(5)
C4 Ru1 C6 C1 103.6(4)
C3 Ru1 C6 C1 67.7(4)
C2 Ru1 C6 C1 31.1(3)
P1 Ru1 C6 C1 -155.5(3)
Cl1 Ru1 C6 C1 47.7(14)
N1 Ru1 C6 C5 165.2(3)
C1 Ru1 C6 C5 -132.1(5)
C4 Ru1 C6 C5 -28.5(3)
C3 Ru1 C6 C5 -64.4(3)
C2 Ru1 C6 C5 -101.0(4)
P1 Ru1 C6 C5 72.4(3)
Cl1 Ru1 C6 C5 -84.4(12)
C1 Ru1 N1 C8 25.5(4)
C6 Ru1 N1 C8 59.5(4)
C5 Ru1 N1 C8 71.9(5)
C4 Ru1 N1 C8 20.1(8)
C3 Ru1 N1 C8 -22.7(5)
C2 Ru1 N1 C8 -8.8(4)
P1 Ru1 N1 C8 162.8(4)
Cl1 Ru1 N1 C8 -112.9(4)
C13 N4 C10 P1 61.8(5)
C14 N4 C10 P1 -60.9(5)
C9 P1 C10 N4 49.9(4)
C11 P1 C10 N4 -50.6(4)
Ru1 P1 C10 N4 -179.0(3)
C5 C6 C1 C2 -5.9(8)
Ru1 C6 C1 C2 -59.5(5)
C5 C6 C1 C7 160.4(5)
Ru1 C6 C1 C7 106.8(5)
C5 C6 C1 Ru1 53.6(5)
N1 Ru1 C1 C6 116.2(4)
C5 Ru1 C1 C6 -29.3(3)
C4 Ru1 C1 C6 -65.7(4)
C3 Ru1 C1 C6 -101.3(4)
C2 Ru1 C1 C6 -129.2(5)
P1 Ru1 C1 C6 36.0(5)
Cl1 Ru1 C1 C6 -171.3(3)
N1 Ru1 C1 C2 -114.6(4)
C6 Ru1 C1 C2 129.2(5)
C5 Ru1 C1 C2 99.9(4)
C4 Ru1 C1 C2 63.5(4)
C3 Ru1 C1 C2 28.0(4)
P1 Ru1 C1 C2 165.2(3)
Cl1 Ru1 C1 C2 -42.1(5)
N1 Ru1 C1 C7 -0.3(4)
C6 Ru1 C1 C7 -116.5(6)
C5 Ru1 C1 C7 -145.8(5)
C4 Ru1 C1 C7 177.8(5)
C3 Ru1 C1 C7 142.3(5)
C2 Ru1 C1 C7 114.3(6)
P1 Ru1 C1 C7 -80.5(5)
Cl1 Ru1 C1 C7 72.2(5)
C12 N2 C9 P1 -61.9(5)
C14 N2 C9 P1 60.2(5)
C10 P1 C9 N2 -49.9(4)
C11 P1 C9 N2 50.4(4)
Ru1 P1 C9 N2 -179.2(3)
C1 C6 C5 C4 2.0(9)
Ru1 C6 C5 C4 54.7(5)
C1 C6 C5 Ru1 -52.7(5)
N1 Ru1 C5 C4 -153.2(3)
C1 Ru1 C5 C4 -103.3(4)
C6 Ru1 C5 C4 -132.8(5)
C3 Ru1 C5 C4 -28.7(3)
C2 Ru1 C5 C4 -65.1(3)
P1 Ru1 C5 C4 115.4(3)
Cl1 Ru1 C5 C4 34.3(4)
N1 Ru1 C5 C6 -20.4(4)
C1 Ru1 C5 C6 29.5(3)
C4 Ru1 C5 C6 132.8(5)
C3 Ru1 C5 C6 104.1(4)
C2 Ru1 C5 C6 67.7(3)
P1 Ru1 C5 C6 -111.8(3)
Cl1 Ru1 C5 C6 167.1(3)
C13 N4 C14 N2 -56.6(6)
C10 N4 C14 N2 68.0(6)
C12 N2 C14 N4 55.8(6)
C9 N2 C14 N4 -67.6(6)
C6 C1 C2 C3 6.7(9)
C7 C1 C2 C3 -160.0(5)
Ru1 C1 C2 C3 -51.6(5)
C6 C1 C2 Ru1 58.3(5)
C7 C1 C2 Ru1 -108.3(5)
N1 Ru1 C2 C3 -162.5(4)
C1 Ru1 C2 C3 133.6(6)
C6 Ru1 C2 C3 102.4(4)
C5 Ru1 C2 C3 64.6(4)
C4 Ru1 C2 C3 28.0(4)
P1 Ru1 C2 C3 67.0(9)
Cl1 Ru1 C2 C3 -75.2(4)
N1 Ru1 C2 C1 64.0(4)
C6 Ru1 C2 C1 -31.1(4)
C5 Ru1 C2 C1 -69.0(4)
C4 Ru1 C2 C1 -105.5(4)
C3 Ru1 C2 C1 -133.6(6)
P1 Ru1 C2 C1 -66.6(9)
Cl1 Ru1 C2 C1 151.3(3)
C9 N2 C12 N3 68.9(6)
C14 N2 C12 N3 -54.5(6)
C11 N3 C12 N2 -67.1(6)
C13 N3 C12 N2 53.7(6)
C12 N3 C11 P1 59.1(5)
C13 N3 C11 P1 -60.5(5)
C10 P1 C11 N3 51.1(4)
C9 P1 C11 N3 -49.8(4)
Ru1 P1 C11 N3 178.7(3)
C14 N4 C13 N3 56.2(5)
C10 N4 C13 N3 -68.1(6)
C11 N3 C13 N4 66.7(6)
C12 N3 C13 N4 -54.3(5)
C1 C2 C3 C4 -3.5(9)
Ru1 C2 C3 C4 -53.3(5)
C1 C2 C3 Ru1 49.7(5)
N1 Ru1 C3 C4 156.7(4)
C1 Ru1 C3 C4 104.6(4)
C6 Ru1 C3 C4 66.5(4)
C5 Ru1 C3 C4 29.2(4)
C2 Ru1 C3 C4 133.4(6)
P1 Ru1 C3 C4 -31.4(5)
Cl1 Ru1 C3 C4 -116.3(4)
N1 Ru1 C3 C2 23.3(5)
C1 Ru1 C3 C2 -28.8(4)
C6 Ru1 C3 C2 -66.9(4)
C5 Ru1 C3 C2 -104.1(4)
C4 Ru1 C3 C2 -133.4(6)
P1 Ru1 C3 C2 -164.8(3)
Cl1 Ru1 C3 C2 110.4(4)
C6 C1 C7 C8 -106.5(6)
C2 C1 C7 C8 60.0(7)
Ru1 C1 C7 C8 -24.2(6)
C2 C3 C4 C5 -0.4(9)
Ru1 C3 C4 C5 -53.9(5)
C2 C3 C4 Ru1 53.5(5)
C6 C5 C4 C3 1.2(9)
Ru1 C5 C4 C3 54.9(5)
C6 C5 C4 Ru1 -53.8(5)
N1 Ru1 C4 C3 -60.1(8)
C1 Ru1 C4 C3 -65.5(4)
C6 Ru1 C4 C3 -103.0(4)
C5 Ru1 C4 C3 -132.1(5)
C2 Ru1 C4 C3 -28.4(4)
P1 Ru1 C4 C3 158.7(3)
Cl1 Ru1 C4 C3 70.0(4)
N1 Ru1 C4 C5 72.0(7)
C1 Ru1 C4 C5 66.6(4)
C6 Ru1 C4 C5 29.1(3)
C3 Ru1 C4 C5 132.1(5)
C2 Ru1 C4 C5 103.7(4)
P1 Ru1 C4 C5 -69.2(3)
Cl1 Ru1 C4 C5 -158.0(3)
Ru1 N1 C8 C7 -46.6(5)
C1 C7 C8 N1 45.7(6)
